data_2004525
loop_
_publ_author_name
'Fun, H.-K.'
'Sivakumar, K.'
'Yip, B.-C.'
'Othman, A. H.'
'Said, I. M.'

_publ_section_title
;
 \a\b\b\a-3,4-Dimethyl-2,5-bis(3,4,5-trimethoxyphenyl)tetrahydrofuran
;
_journal_issue 2
_journal_name_full 'Acta Crystallographica Section C'
_journal_page_first 414
_journal_page_last 416
_journal_paper_doi 10.1107/S0108270195012054
_journal_volume 52
_journal_year 1996
_chemical_formula_sum 'C24 H32 O7'
_chemical_formula_weight 432.50
_chemical_name_systematic
;
\a\b\b\a-3,4-Dimethyl-2,5-bis(3,4,5-trimethoxyphenyl)tetrahydrofuran
;
_space_group_IT_number 61
_symmetry_cell_setting orthorhombic
_symmetry_space_group_name_Hall '-P 2ac 2ab'
_symmetry_space_group_name_H-M 'P b c a'
_audit_creation_method SHELXL
_cell_angle_alpha 90.00
_cell_angle_beta 90.00
_cell_angle_gamma 90.00
_cell_formula_units_Z 8
_cell_length_a 20.660(2)
_cell_length_b 7.7060(10)
_cell_length_c 29.217(4)
_cell_measurement_reflns_used 29
_cell_measurement_temperature 293(2)
_cell_measurement_theta_max 12.5
_cell_measurement_theta_min 7
_cell_volume 4651.5(10)
_computing_cell_refinement XSCANS
_computing_data_collection 'XSCANS (Siemens, 1994)'
_computing_data_reduction XSCANS
_computing_molecular_graphics 'SHELXTL/PC (Sheldrick, 1990)'
_computing_publication_material SHELXL93
_computing_structure_refinement 'SHELXL93 (Sheldrick, 1993)'
_computing_structure_solution 'SHELXS86 (Sheldrick, 1985)'
_diffrn_ambient_temperature 293(2)
_diffrn_measurement_device 'Siemens P4 four-circle diffractometer'
_diffrn_measurement_method '\q/2\q scans'
_diffrn_radiation_monochromator graphite
_diffrn_radiation_source 'fine-focus sealed tube'
_diffrn_radiation_type MoK\a
_diffrn_radiation_wavelength 0.71073
_diffrn_reflns_av_R_equivalents 0.0303
_diffrn_reflns_av_sigmaI/netI 0.0432
_diffrn_reflns_limit_h_max 26
_diffrn_reflns_limit_h_min -1
_diffrn_reflns_limit_k_max 10
_diffrn_reflns_limit_k_min -1
_diffrn_reflns_limit_l_max 37
_diffrn_reflns_limit_l_min -1
_diffrn_reflns_number 6550
_diffrn_reflns_theta_max 27.49
_diffrn_reflns_theta_min 1.39
_diffrn_standards_decay_% none
_diffrn_standards_interval_count 97
_diffrn_standards_number 3
_exptl_absorpt_coefficient_mu 0.090
_exptl_absorpt_correction_type none
_exptl_crystal_colour Colourless
_exptl_crystal_density_diffrn 1.235
_exptl_crystal_description 'Transparent block'
_exptl_crystal_F_000 1856
_exptl_crystal_size_max 0.60
_exptl_crystal_size_mid 0.56
_exptl_crystal_size_min 0.38
_refine_diff_density_max 0.18
_refine_diff_density_min -0.22
_refine_ls_extinction_method none
_refine_ls_goodness_of_fit_all 0.935
_refine_ls_goodness_of_fit_obs 1.037
_refine_ls_hydrogen_treatment refall
_refine_ls_matrix_type full
_refine_ls_number_parameters 408
_refine_ls_number_reflns 5244
_refine_ls_number_restraints 0
_refine_ls_restrained_S_all 1.342
_refine_ls_restrained_S_obs 1.037
_refine_ls_R_factor_all 0.0824
_refine_ls_R_factor_obs 0.0470
_refine_ls_shift/esd_max 0.001
_refine_ls_shift/esd_mean 0.000
_refine_ls_structure_factor_coef Fsqd
_refine_ls_weighting_details 'w=1/[\s^2^(Fo^2^)+(0.0998P)^2^] where P=(Fo^2^+2Fc^2^)/3'
_refine_ls_weighting_scheme calc
_refine_ls_wR_factor_all 0.2237
_refine_ls_wR_factor_obs 0.1343
_reflns_number_observed 3238
_reflns_number_total 5260
_reflns_observed_criterion >2sigma(I)
_cod_data_source_file mu1215.cif
_cod_data_source_block aho3
_cod_depositor_comments
;
The following automatic conversions were performed:
'_symmetry_cell_setting' value 'Orthorhombic' changed to 'orthorhombic'
according to '/home/saulius/struct/CIF-dictionaries/cif_core.dic'
dictionary named 'cif_core.dic' version 2.4.1 from 2010-06-29.

Automatic conversion script
Id: cif_fix_enum 1527 2010-12-29 10:47:43Z saulius 

The following automatic conversions were performed:

'_symmetry_cell_setting' value 'Orthorhombic' changed to
'orthorhombic' according to
/home/saulius/struct/CIF-dictionaries/cif_core.dic dictionary named
'cif_core.dic' version 2.4.1 from 2010-06-29.

'_geom_bond_publ_flag'
value 'Yes' changed to 'yes' according to
/home/saulius/struct/CIF-dictionaries/cif_core.dic dictionary named
'cif_core.dic' version 2.4.1 from 2010-06-29 (33
times).

'_geom_angle_publ_flag' value 'Yes' changed to 'yes'
according to /home/saulius/struct/CIF-dictionaries/cif_core.dic
dictionary named 'cif_core.dic' version 2.4.1 from 2010-06-29 (47
times).

Automatic conversion script
Id: cif_fix_values 1715 2011-07-08 13:25:40Z adriana 

The following automatic conversions were performed:

'_refine_ls_weighting_scheme' value 'calc
w=1/[\s^2^(Fo^2^)+(0.0998P)^2^] where P=(Fo^2^+2Fc^2^)/3' was changed
to 'calc'. New tag '_refine_ls_weighting_details' was created. The
value of the new tag was set to 'w=1/[\s^2^(Fo^2^)+(0.0998P)^2^]
where P=(Fo^2^+2Fc^2^)/3'.

Automatic conversion script
Id: cif_fix_values 3143 2015-03-26 13:38:13Z robertas 
;
_cod_original_sg_symbol_H-M 'P bca'
_cod_database_code 2004525

loop_
_symmetry_equiv_pos_as_xyz
'x, y, z'
'-x+1/2, -y, z+1/2'
'-x, y+1/2, -z+1/2'
'x+1/2, -y+1/2, -z'
'-x, -y, -z'
'x-1/2, y, -z-1/2'
'x, -y-1/2, z-1/2'
'-x-1/2, y-1/2, z'

loop_
_atom_site_aniso_label
_atom_site_aniso_U_11
_atom_site_aniso_U_22
_atom_site_aniso_U_33
_atom_site_aniso_U_12
_atom_site_aniso_U_13
_atom_site_aniso_U_23
O1 0.0588(9) 0.0561(8) 0.0513(8) -0.0143(7) -0.0099(7) 0.0085(7)
O2 0.0609(9) 0.0513(8) 0.0418(7) 0.0016(7) 0.0039(6) 0.0143(6)
O3 0.0567(8) 0.0606(8) 0.0355(7) -0.0069(7) -0.0093(6) 0.0053(6)
O4 0.0665(9) 0.0455(7) 0.0305(6) 0.0049(6) 0.0011(6) -0.0005(5)
O5 0.0503(8) 0.1106(13) 0.0385(7) -0.0014(8) 0.0093(6) -0.0095(8)
O6 0.0669(9) 0.0705(9) 0.0377(7) 0.0053(7) -0.0072(6) -0.0120(7)
O7 0.0509(8) 0.1079(14) 0.0604(10) -0.0197(9) 0.0002(7) -0.0252(9)
C1 0.0480(10) 0.0460(10) 0.0344(9) 0.0020(8) -0.0070(8) 0.0001(8)
C2 0.0438(10) 0.0395(9) 0.0433(10) 0.0000(8) -0.0018(8) 0.0012(8)
C3 0.0472(10) 0.0399(9) 0.0369(9) 0.0046(8) 0.0009(8) 0.0054(7)
C4 0.0451(10) 0.0451(10) 0.0315(8) 0.0053(8) -0.0031(7) -0.0003(7)
C5 0.0454(10) 0.0473(10) 0.0335(9) -0.0010(9) -0.0013(7) 0.0003(8)
C6 0.0450(10) 0.0423(9) 0.0315(8) 0.0048(8) 0.0014(7) 0.0006(7)
C7 0.0428(10) 0.0477(10) 0.0327(9) 0.0007(8) -0.0010(7) 0.0013(8)
C8 0.0450(10) 0.0464(10) 0.0379(9) 0.0013(8) 0.0013(8) 0.0021(8)
C9 0.0545(12) 0.0480(11) 0.0392(10) 0.0006(9) -0.0003(9) 0.0041(8)
C10 0.0452(10) 0.0549(11) 0.0321(9) -0.0050(9) 0.0016(8) 0.0030(8)
C11 0.0504(11) 0.0496(10) 0.0300(8) -0.0011(9) -0.0005(7) 0.0014(8)
C12 0.0427(10) 0.0580(11) 0.0364(9) -0.0013(9) -0.0004(8) 0.0014(9)
C13 0.0486(10) 0.0572(11) 0.0332(9) 0.0054(9) 0.0041(8) -0.0011(8)
C14 0.0522(11) 0.0523(10) 0.0329(8) 0.0041(9) -0.0036(8) -0.0044(8)
C15 0.0469(10) 0.0588(12) 0.0444(10) -0.0041(9) -0.0019(8) -0.0050(9)
C16 0.0498(11) 0.0686(13) 0.0367(10) -0.0086(10) 0.0081(9) -0.0037(9)
C17 0.0558(13) 0.0615(14) 0.0555(13) -0.0087(12) -0.0129(11) 0.0016(11)
C18 0.0630(15) 0.085(2) 0.0505(13) 0.0101(14) 0.0151(11) 0.0202(13)
C19 0.076(2) 0.079(2) 0.0487(13) -0.0229(15) -0.0240(13) 0.0070(13)
C20 0.093(2) 0.0541(14) 0.0570(14) 0.0038(13) -0.0156(14) -0.0104(12)
C21 0.158(4) 0.057(2) 0.059(2) -0.004(2) 0.023(2) 0.0146(13)
C22 0.0519(13) 0.094(2) 0.0560(14) -0.0082(14) 0.0121(11) -0.0053(15)
C23 0.115(3) 0.096(2) 0.0432(14) 0.024(2) -0.0208(15) -0.0053(14)
C24 0.0522(14) 0.114(3) 0.081(2) -0.024(2) 0.0069(13) -0.025(2)

loop_
_atom_site_label
_atom_site_occupancy
_atom_site_fract_x
_atom_site_fract_y
_atom_site_fract_z
_atom_site_U_iso_or_equiv
_atom_site_thermal_displace_type
_atom_site_calc_flag
_atom_site_type_symbol
O1 1 .97104(7) .2728(2) .49732(5) .0554(4) Uani d O
O2 1 .90239(7) .2480(2) .42064(5) .0513(4) Uani d O
O3 1 .80746(7) .0150(2) .41128(4) .0510(4) Uani d O
O4 1 .84441(7) -.0991(2) .61338(4) .0475(3) Uani d O
O5 1 .77155(7) -0.1271(2) .80590(5) .0665(5) Uani d O
O6 1 .88882(8) -.0079(2) .82564(4) .0584(4) Uani d O
O7 1 .98384(7) -.0072(3) .76424(5) .0731(5) Uani d O
C1 1 .90635(9) .0476(2) .53462(6) .0428(4) Uani d C
C2 1 .92302(9) .1509(2) .49740(6) .0422(4) Uani d C
C3 1 .88859(9) .1378(2) .45646(6) .0413(4) Uani d C
C4 1 .83773(9) .0197(2) .45280(6) .0406(4) Uani d C
C5 1 .82086(10) -.0821(3) .49020(6) .0421(4) Uani d C
C6 1 .85505(9) -.0682(2) .53106(6) .0396(4) Uani d C
C7 1 .83544(9) -0.1827(3) .57030(6) .0411(4) Uani d C
C8 1 .87193(10) -0.3578(2) .57405(6) .0431(4) Uani d C
C9 1 .87468(11) -0.3883(3) .62669(6) .0472(5) Uani d C
C10 1 .83456(10) -0.2367(3) .64553(6) .0441(4) Uani d C
C11 1 .84990(9) -0.1757(3) .69346(6) .0433(4) Uani d C
C12 1 .80191(10) -0.1818(3) .72652(6) .0457(5) Uani d C
C13 1 .81515(10) -0.1281(3) .77101(6) .0463(5) Uani d C
C14 1 .87689(10) -.0704(3) .78221(6) .0458(4) Uani d C
C15 1 .92491(10) -.0651(3) .74900(7) .0500(5) Uani d C
C16 1 .91160(11) -0.1171(3) .70461(7) .0517(5) Uani d C
C17 1 1.00865(12) .2936(3) .53767(9) .0576(6) Uani d C
C18 1 .94625(14) .1770(4) .38825(9) .0663(7) Uani d C
C19 1 .75146(15) -.0931(4) .40725(9) .0682(7) Uani d C
C20 1 .8398(2) -0.4960(3) .54555(10) .0679(7) Uani d C
C21 1 .8513(3) -0.5626(4) .64410(11) .0915(11) Uani d C
C22 1 .70538(12) -0.1482(5) .79541(10) .0672(7) Uani d C
C23 1 .9065(2) -0.1339(5) .85823(9) .0846(9) Uani d C
C24 1 1.03674(13) -.0203(5) .73362(12) .0824(9) Uani d C
H1 1 .9286(9) .055(2) .5620(7) .041(5) Uiso d H
H5 1 .7828(12) -0.155(3) .4903(8) .065(7) Uiso d H
H7 1 .7904(10) -0.217(3) .5657(7) .043(5) Uiso d H
H8 1 .9186(10) -0.346(3) .5614(7) .042(5) Uiso d H
H9 1 .9211(11) -0.372(3) .6393(7) .054(6) Uiso d H
H10 1 .7880(10) -0.269(3) .6440(7) .042(5) Uiso d H
H12 1 .7596(12) -0.224(3) .7178(7) .055(6) Uiso d H
H16 1 .9429(10) -0.113(3) .6827(8) .051(6) Uiso d H
H17A 1 1.0377(14) .391(4) .5305(10) .086(8) Uiso d H
H17B 1 1.0318(11) .187(3) .5459(8) .058(6) Uiso d H
H17C 1 .9812(10) .327(3) .5632(8) .049(6) Uiso d H
H18A 1 .9487(13) .260(4) .3636(10) .076(8) Uiso d H
H18B 1 .9287(17) .054(5) .3771(12) .117(12) Uiso d H
H18C 1 .9882(18) .150(4) .4018(12) .112(11) Uiso d H
H19A 1 .7344(14) -.078(4) .3759(10) .088(8) Uiso d H
H19B 1 .7643(12) -0.210(4) .4120(9) .073(8) Uiso d H
H19C 1 .7179(13) -.053(4) .4303(10) .074(8) Uiso d H
H20A 1 .7938(17) -0.506(4) .5599(11) .101(10) Uiso d H
H20B 1 .8410(16) -0.472(4) .5128(13) .112(11) Uiso d H
H20C 1 .8586(14) -0.617(4) .5487(10) .090(9) Uiso d H
H21A 1 .8548(17) -0.561(5) .6797(14) .121(11) Uiso d H
H21B 1 .8755(19) -0.662(5) .6296(12) .117(12) Uiso d H
H21C 1 .803(3) -0.573(7) .6369(17) .18(2) Uiso d H
H22A 1 .6983(17) -0.256(5) .7834(13) .116(13) Uiso d H
H22B 1 .6823(14) -0.138(4) .8232(11) .090(9) Uiso d H
H22C 1 .6908(13) -.065(4) .7704(10) .084(9) Uiso d H
H23A 1 .9094(14) -.076(4) .8883(11) .097(9) Uiso d H
H23B 1 .8892(19) -0.244(5) .8559(13) .117(13) Uiso d H
H23C 1 .952(2) -0.171(5) .8518(13) .131(14) Uiso d H
H24A 1 1.0411(16) -0.148(5) .7247(12) .104(11) Uiso d H
H24B 1 1.0753(15) .022(4) .7515(10) .087(8) Uiso d H
H24C 1 1.0264(16) .065(5) .7057(13) .108(11) Uiso d H

loop_
_atom_type_symbol
_atom_type_description
_atom_type_scat_dispersion_real
_atom_type_scat_dispersion_imag
_atom_type_scat_source
C C 0.0033 0.0016 'International Tables Vol C Tables 4.2.6.8 and 6.1.1.4'
H H 0.0000 0.0000 'International Tables Vol C Tables 4.2.6.8 and 6.1.1.4'
O O 0.0106 0.0060 'International Tables Vol C Tables 4.2.6.8 and 6.1.1.4'

loop_
_geom_angle_atom_site_label_1
_geom_angle_atom_site_label_2
_geom_angle_atom_site_label_3
_geom_angle
_geom_angle_publ_flag
C2 O1 C17 118.2(2) yes
C3 O2 C18 113.7(2) yes
C4 O3 C19 117.3(2) yes
C7 O4 C10 103.06(14) yes
C13 O5 C22 118.6(2) yes
C14 O6 C23 115.3(2) yes
C15 O7 C24 117.2(2) yes
C6 C1 C2 119.9(2) yes
O1 C2 C1 125.1(2) yes
O1 C2 C3 114.7(2) yes
C1 C2 C3 120.2(2) yes
O2 C3 C4 120.0(2) yes
O2 C3 C2 120.1(2) yes
C4 C3 C2 119.8(2) yes
O3 C4 C5 124.6(2) yes
O3 C4 C3 115.5(2) yes
C5 C4 C3 119.8(2) yes
C4 C5 C6 120.3(2) yes
C1 C6 C5 120.1(2) yes
C1 C6 C7 121.7(2) yes
C5 C6 C7 118.2(2) yes
O4 C7 C6 111.9(2) yes
O4 C7 C8 105.54(14) yes
C6 C7 C8 115.8(2) yes
C20 C8 C7 111.2(2) yes
C20 C8 C9 117.1(2) yes
C7 C8 C9 102.65(15) yes
C21 C9 C10 112.5(2) yes
C21 C9 C8 117.0(2) yes
C10 C9 C8 102.70(15) yes
O4 C10 C11 110.3(2) yes
O4 C10 C9 104.59(14) yes
C11 C10 C9 117.1(2) yes
C12 C11 C16 120.2(2) yes
C12 C11 C10 119.1(2) yes
C16 C11 C10 120.7(2) yes
C11 C12 C13 120.0(2) yes
O5 C13 C14 115.4(2) yes
O5 C13 C12 124.9(2) yes
C14 C13 C12 119.7(2) yes
O6 C14 C15 120.3(2) yes
O6 C14 C13 119.5(2) yes
C15 C14 C13 120.0(2) yes
O7 C15 C16 125.1(2) yes
O7 C15 C14 114.6(2) yes
C16 C15 C14 120.3(2) yes
C15 C16 C11 119.7(2) yes

loop_
_geom_bond_atom_site_label_1
_geom_bond_atom_site_label_2
_geom_bond_distance
_geom_bond_publ_flag
O1 C2 1.367(2) yes
O1 C17 1.421(3) yes
O2 C3 1.377(2) yes
O2 C18 1.420(3) yes
O3 C4 1.365(2) yes
O3 C19 1.431(3) yes
O4 C7 1.426(2) yes
O4 C10 1.431(2) yes
O5 C13 1.360(2) yes
O5 C22 1.410(3) yes
O6 C14 1.380(2) yes
O6 C23 1.408(3) yes
O7 C15 1.371(2) yes
O7 C24 1.416(3) yes
C1 C6 1.390(3) yes
C1 C2 1.391(3) yes
C2 C3 1.395(3) yes
C3 C4 1.394(3) yes
C4 C5 1.390(3) yes
C5 C6 1.391(3) yes
C6 C7 1.503(2) yes
C7 C8 1.549(3) yes
C8 C20 1.506(3) yes
C8 C9 1.557(3) yes
C9 C21 1.515(3) yes
C9 C10 1.534(3) yes
C10 C11 1.511(2) yes
C11 C12 1.385(3) yes
C11 C16 1.391(3) yes
C12 C13 1.391(3) yes
C13 C14 1.390(3) yes
C14 C15 1.388(3) yes
C15 C16 1.385(3) yes

loop_
_cod_related_entry_id
_cod_related_entry_database
_cod_related_entry_code
1 ChemSpider 3683513
